data_1554126
loop_
_publ_author_name
'Kukhta, Nadzeya A.'
'Batsanov, Andrei S.'
'Bryce, Martin R.'
'Monkman, Andrew P.'

_publ_section_title
;
 Importance of Chromophore Rigidity on the Efficiency of Blue Thermally
 Activated Delayed Fluorescence Emitters
;
_journal_issue 50
_journal_name_full 'The Journal of Physical Chemistry C'
_journal_page_first 28564
_journal_paper_doi 10.1021/acs.jpcc.8b10867
_journal_volume 122
_journal_year 2018
_chemical_formula_moiety 'C43 H36 N2 O2 S, C3 H6 O'
_chemical_formula_sum 'C46 H42 N2 O3 S'
_chemical_formula_weight 702.87
_chemical_name_systematic
;
 3,6-Bis(10,11-dihydro-5H-dibenzo[b,f]azepin-5-yl)-9,9-dimethyl-9H-thioxanthene 
 10,10-dioxide, acetone solvate 
;
_space_group_crystal_system monoclinic
_space_group_IT_number 14
_space_group_name_Hall '-P 2yn'
_space_group_name_H-M_alt 'P 1 21/n 1'
_atom_sites_solution_hydrogens mixed
_atom_sites_solution_primary dual
_audit_creation_date 2018-07-02
_audit_creation_method
;
Olex2 1.2-beta
(compiled 2018.05.29 svn.r3508 for OlexSys, GUI svn.r5506)
;
_cell_angle_alpha 90
_cell_angle_beta 96.745(6)
_cell_angle_gamma 90
_cell_formula_units_Z 4
_cell_length_a 11.721(4)
_cell_length_b 11.304(4)
_cell_length_c 27.587(10)
_cell_measurement_reflns_used 831
_cell_measurement_temperature 120
_cell_measurement_theta_max 33.18
_cell_measurement_theta_min 3.23
_cell_volume 3630(2)
_computing_cell_refinement 'SAINT v8.38A (Bruker, 2017)'
_computing_data_collection 'APEX3 v.2016.1-0 (Bruker, 2016)'
_computing_data_reduction 'SAINT v8.38A (Bruker, 2017)'
_computing_molecular_graphics 'Olex2 (Dolomanov et al., 2009)'
_computing_publication_material 'Olex2 (Dolomanov et al., 2009)'
_computing_structure_refinement 'ShelXL 2018/3 (Sheldrick, 2015a)'
_computing_structure_solution 'ShelXT 2018/2 (Sheldrick, 2015)'
_diffrn_ambient_temperature 120
_diffrn_detector_area_resol_mean 10.4
_diffrn_detector_type 'Bruker PHOTON 100 CMOS'
_diffrn_measured_fraction_theta_full 0.977
_diffrn_measured_fraction_theta_max 0.977
_diffrn_measurement_device '3-circle area detector diffractometer'
_diffrn_measurement_device_type 'Bruker D8 Venture'
_diffrn_measurement_method \w-scan
_diffrn_radiation_monochromator 'focusing mirrors'
_diffrn_radiation_probe x-ray
_diffrn_radiation_type CuK\a
_diffrn_radiation_wavelength 1.54184
_diffrn_reflns_av_R_equivalents 0.1819
_diffrn_reflns_av_unetI/netI 0.2190
_diffrn_reflns_Laue_measured_fraction_full 0.977
_diffrn_reflns_Laue_measured_fraction_max 0.977
_diffrn_reflns_limit_h_max 10
_diffrn_reflns_limit_h_min -10
_diffrn_reflns_limit_k_max 10
_diffrn_reflns_limit_k_min -10
_diffrn_reflns_limit_l_max 24
_diffrn_reflns_limit_l_min -23
_diffrn_reflns_number 8524
_diffrn_reflns_point_group_measured_fraction_full 0.977
_diffrn_reflns_point_group_measured_fraction_max 0.977
_diffrn_reflns_theta_full 43.8
_diffrn_reflns_theta_max 43.8
_diffrn_reflns_theta_min 3.23
_diffrn_source 'microfocus sealed X-ray tube'
_diffrn_source_type 'Incoatec I\mS microsource'
_diffrn_standards_number 0
_exptl_absorpt_coefficient_mu 1.145
_exptl_absorpt_correction_T_max 1.0000
_exptl_absorpt_correction_T_min 0.8317
_exptl_absorpt_correction_type multi-scan
_exptl_absorpt_process_details
;
 SADABS-2016/2 (Krause et al., 2015) was used for absorption correction. wR2(int) 
 was 0.0776 before and 0.0444 after correction. The Ratio of minimum to maximum 
 transmission is 0.8317. The \l/2 correction factor is Not present.
;
_exptl_crystal_colour colourless
_exptl_crystal_density_diffrn 1.286
_exptl_crystal_description prism
_exptl_crystal_F_000 1488
_exptl_crystal_size_max 0.2
_exptl_crystal_size_mid 0.02
_exptl_crystal_size_min 0.02
_refine_diff_density_max 0.337
_refine_diff_density_min -0.312
_refine_diff_density_rms 0.064
_refine_ls_extinction_coef 0.0016(2)
_refine_ls_extinction_expression Fc^*^=kFc[1+0.001xFc^2^\l^3^/sin(2\q)]^-1/4^
_refine_ls_extinction_method 'SHELXL-2018/3 (Sheldrick, 2015a)'
_refine_ls_goodness_of_fit_ref 0.976
_refine_ls_hydrogen_treatment constr
_refine_ls_matrix_type full
_refine_ls_number_parameters 405
_refine_ls_number_reflns 2692
_refine_ls_number_restraints 265
_refine_ls_restrained_S_all 0.933
_refine_ls_R_factor_all 0.2137
_refine_ls_R_factor_gt 0.0809
_refine_ls_shift/su_max 0.000
_refine_ls_shift/su_mean 0.000
_refine_ls_structure_factor_coef Fsqd
_refine_ls_weighting_details 'w=1/[\s^2^(Fo^2^)+(0.1055P)^2^] where P=(Fo^2^+2Fc^2^)/3'
_refine_ls_weighting_scheme calc
_refine_ls_wR_factor_gt 0.1593
_refine_ls_wR_factor_ref 0.2109
_reflns_Friedel_coverage 0.000
_reflns_number_gt 1189
_reflns_number_total 2692
_reflns_threshold_expression 'I > 2\s(I)'
_cod_data_source_file azepines.cif
_cod_data_source_block p-DAz-TXO2-a
_cod_depositor_comments
;
The following automatic conversions were performed:

data item '_diffrn_radiation_probe' value 'X-ray' was changed to
'x-ray' in accordance with the
/home/saulius/struct/COD-crude-data/automatic-downloads/DataCite-retrospective/ACS/depositions/lib/dictionaries/cif_core.dic
dictionary named 'cif_core.dic' version 2.4.2 last updated on
2011-04-26.

Automatic conversion script
Id: cif_fix_values 6909 2019-04-08 15:41:33Z antanas 
;
_cod_database_code 1554126
_ccdc_comments 'fulla data archived locally as 18srv164'
_shelx_shelxl_version_number 2018/3
_shelx_space_group_comment
;
The symmetry employed for this shelxl refinement is uniquely defined
by the following loop, which should always be used as a source of
symmetry information in preference to the above space-group names.
They are only intended as comments.
;
_olex2_refinement_description
;
1. Fixed Uiso
 At 1.2 times of:
  All C(H) groups, All C(H,H) groups
 At 1.5 times of:
  All C(H,H,H) groups
2. Rigid body (RIGU) restrains
 All non-hydrogen atoms
 with sigma for 1-2 distances of 0.004 and sigma for 1-3 distances of 0.004
3.a Riding coordinates:
 C14(H14A,H14B,H14C), C15(H15A,H15B,H15C), C45(H45A,H45B,H45C), C46(H46A,H46B,
 H46C)
3.b Secondary CH2 refined with riding coordinates:
 C22(H22A,H22B), C23(H23A,H23B), C36(H36A,H36B), C37(H37A,H37B)
3.c Aromatic/amide H refined with riding coordinates:
 C2(H2), C3(H3), C5(H5), C9(H9), C11(H11), C12(H12), C17(H17), C18(H18),
 C19(H19), C20(H20), C25(H25), C26(H26), C27(H27), C28(H28), C31(H31), C32(H32),
  C33(H33), C34(H34), C39(H39), C40(H40), C41(H41), C42(H42)
;

loop_
_space_group_symop_operation_xyz
'x, y, z'
'-x+1/2, y+1/2, -z+1/2'
'-x, -y, -z'
'x-1/2, -y-1/2, z-1/2'

loop_
_atom_site_label
_atom_site_type_symbol
_atom_site_fract_x
_atom_site_fract_y
_atom_site_fract_z
_atom_site_U_iso_or_equiv
_atom_site_adp_type
_atom_site_occupancy
_atom_site_site_symmetry_order
_atom_site_calc_flag
_atom_site_refinement_flags_posn
_atom_site_refinement_flags_adp
S S 0.0067(3) 0.4325(3) 0.22533(12) 0.0508(11) Uani 1 1 d . U
O1 O -0.0640(5) 0.3276(6) 0.2166(2) 0.050(2) Uani 1 1 d . U
O2 O -0.0540(5) 0.5459(7) 0.2203(2) 0.052(2) Uani 1 1 d . U
N1 N 0.3799(7) 0.3870(8) 0.0993(3) 0.045(3) Uani 1 1 d . U
N2 N 0.2917(8) 0.3804(8) 0.4152(3) 0.047(3) Uani 1 1 d . U
C1 C 0.1149(8) 0.4296(9) 0.1868(4) 0.037(3) Uiso 1 1 d . U
C2 C 0.0988(9) 0.3648(9) 0.1451(4) 0.045(3) Uiso 1 1 d . U
H2 H 0.026862 0.326827 0.136840 0.054 Uiso 1 1 calc R .
C3 C 0.1819(9) 0.3518(9) 0.1144(4) 0.052(4) Uiso 1 1 d . U
H3 H 0.166110 0.308171 0.084944 0.062 Uiso 1 1 calc R .
C4 C 0.2892(10) 0.4028(9) 0.1267(4) 0.035(3) Uiso 1 1 d . U
C5 C 0.3061(9) 0.4708(8) 0.1696(4) 0.043(3) Uiso 1 1 d . U
H5 H 0.378261 0.508432 0.177961 0.052 Uiso 1 1 calc R .
C6 C 0.2210(9) 0.4850(8) 0.2003(4) 0.035(3) Uiso 1 1 d . U
C7 C 0.2460(9) 0.5519(9) 0.2491(4) 0.038(3) Uiso 1 1 d . U
C8 C 0.1966(9) 0.4815(8) 0.2900(4) 0.037(3) Uiso 1 1 d . U
C9 C 0.2592(9) 0.4662(8) 0.3364(4) 0.045(3) Uiso 1 1 d . U
H9 H 0.329340 0.508270 0.343564 0.054 Uiso 1 1 calc R .
C10 C 0.2240(10) 0.3932(10) 0.3720(5) 0.050(4) Uiso 1 1 d . U
C11 C 0.1184(9) 0.3330(9) 0.3611(4) 0.046(4) Uiso 1 1 d . U
H11 H 0.092033 0.280520 0.384262 0.055 Uiso 1 1 calc R .
C12 C 0.0546(9) 0.3506(9) 0.3170(4) 0.050(4) Uiso 1 1 d . U
H12 H -0.016781 0.310426 0.310391 0.060 Uiso 1 1 calc R .
C13 C 0.0886(9) 0.4229(9) 0.2820(4) 0.040(3) Uiso 1 1 d . U
C14 C 0.3750(7) 0.5777(8) 0.2618(4) 0.049(3) Uani 1 1 d . U
H14A H 0.387301 0.621327 0.292711 0.074 Uiso 1 1 d R .
H14B H 0.402361 0.625197 0.235821 0.074 Uiso 1 1 d R .
H14C H 0.417561 0.502917 0.265101 0.074 Uiso 1 1 d R .
C15 C 0.1856(8) 0.6773(8) 0.2433(3) 0.046(4) Uani 1 1 d . U
H15A H 0.102324 0.666623 0.236203 0.069 Uiso 1 1 d R .
H15B H 0.214374 0.720553 0.216453 0.069 Uiso 1 1 d R .
H15C H 0.202664 0.722243 0.273663 0.069 Uiso 1 1 d R .
C16 C 0.4916(10) 0.4331(11) 0.1135(4) 0.042(3) Uani 1 1 d . U
C17 C 0.5060(10) 0.5542(10) 0.1049(4) 0.049(4) Uani 1 1 d . U
H17 H 0.443385 0.598545 0.089158 0.059 Uiso 1 1 calc R .
C18 C 0.6074(10) 0.6092(11) 0.1185(4) 0.060(4) Uani 1 1 d . U
H18 H 0.615372 0.691329 0.112531 0.072 Uiso 1 1 calc R .
C19 C 0.6993(11) 0.5454(12) 0.1412(4) 0.064(4) Uani 1 1 d . U
H19 H 0.769793 0.583360 0.152486 0.077 Uiso 1 1 calc R .
C20 C 0.6860(10) 0.4250(11) 0.1470(4) 0.065(4) Uani 1 1 d . U
H20 H 0.751345 0.379152 0.158803 0.078 Uiso 1 1 calc R .
C21 C 0.5813(11) 0.3683(12) 0.1365(5) 0.059(4) Uani 1 1 d . U
C22 C 0.5759(11) 0.2379(11) 0.1454(5) 0.088(5) Uani 1 1 d . U
H22A H 0.635641 0.201257 0.127696 0.105 Uiso 1 1 calc R .
H22B H 0.600409 0.225704 0.180599 0.105 Uiso 1 1 calc R .
C23 C 0.4735(10) 0.1695(11) 0.1336(5) 0.080(4) Uani 1 1 d . U
H23A H 0.415690 0.194378 0.155052 0.096 Uiso 1 1 calc R .
H23B H 0.491221 0.085066 0.140348 0.096 Uiso 1 1 calc R .
C24 C 0.4221(10) 0.1831(12) 0.0803(5) 0.058(4) Uani 1 1 d . U
C25 C 0.4177(11) 0.0908(12) 0.0472(5) 0.075(5) Uani 1 1 d . U
H25 H 0.445368 0.014605 0.057266 0.090 Uiso 1 1 calc R .
C26 C 0.3734(11) 0.1107(13) 0.0001(5) 0.073(5) Uani 1 1 d . U
H26 H 0.376912 0.048188 -0.022669 0.088 Uiso 1 1 calc R .
C27 C 0.3233(11) 0.2161(12) -0.0167(5) 0.076(5) Uani 1 1 d . U
H27 H 0.288883 0.224672 -0.049422 0.091 Uiso 1 1 calc R .
C28 C 0.3257(11) 0.3098(12) 0.0168(5) 0.077(5) Uani 1 1 d . U
H28 H 0.293950 0.384804 0.007282 0.092 Uiso 1 1 calc R .
C29 C 0.3752(9) 0.2898(12) 0.0636(5) 0.048(4) Uani 1 1 d . U
C30 C 0.4016(11) 0.4391(12) 0.4231(4) 0.046(3) Uani 1 1 d . U
C31 C 0.4055(10) 0.5563(11) 0.4425(4) 0.053(4) Uani 1 1 d . U
H31 H 0.338509 0.591862 0.452324 0.063 Uiso 1 1 calc R .
C32 C 0.5078(11) 0.6166(11) 0.4467(4) 0.066(4) Uani 1 1 d . U
H32 H 0.511313 0.694945 0.459264 0.080 Uiso 1 1 calc R .
C33 C 0.6038(11) 0.5659(13) 0.4331(5) 0.076(5) Uani 1 1 d . U
H33 H 0.674333 0.608253 0.436162 0.091 Uiso 1 1 calc R .
C34 C 0.5982(11) 0.4513(12) 0.4146(5) 0.075(5) Uani 1 1 d . U
H34 H 0.665870 0.415056 0.405696 0.090 Uiso 1 1 calc R .
C35 C 0.4969(12) 0.3898(11) 0.4089(4) 0.059(4) Uani 1 1 d . U
C36 C 0.4867(10) 0.2630(10) 0.3897(4) 0.073(4) Uani 1 1 d . U
H36A H 0.424329 0.259137 0.362292 0.088 Uiso 1 1 calc R .
H36B H 0.559303 0.240662 0.377021 0.088 Uiso 1 1 calc R .
C37 C 0.4619(10) 0.1746(11) 0.4288(4) 0.078(4) Uani 1 1 d . U
H37A H 0.457746 0.095140 0.413607 0.093 Uiso 1 1 calc R .
H37B H 0.529192 0.174267 0.454135 0.093 Uiso 1 1 calc R .
C38 C 0.3555(11) 0.1897(11) 0.4547(5) 0.059(4) Uani 1 1 d . U
C39 C 0.3422(12) 0.1057(11) 0.4915(5) 0.077(5) Uani 1 1 d . U
H39 H 0.395410 0.042332 0.496866 0.093 Uiso 1 1 calc R .
C40 C 0.2545(12) 0.1141(11) 0.5193(5) 0.074(5) Uani 1 1 d . U
H40 H 0.248805 0.059300 0.545036 0.089 Uiso 1 1 calc R .
C41 C 0.1732(11) 0.2029(11) 0.5102(4) 0.066(4) Uani 1 1 d . U
H41 H 0.108556 0.204577 0.527922 0.079 Uiso 1 1 calc R .
C42 C 0.1851(10) 0.2888(10) 0.4756(4) 0.060(4) Uani 1 1 d . U
H42 H 0.130282 0.350565 0.469700 0.073 Uiso 1 1 calc R .
C43 C 0.2805(11) 0.2821(11) 0.4493(5) 0.052(4) Uani 1 1 d . U
O3 O 0.8024(9) 0.4237(12) 0.3457(4) 0.152(5) Uani 1 1 d . U
C44 C 0.7354(13) 0.4312(19) 0.3079(7) 0.097(6) Uani 1 1 d . U
C45 C 0.6872(13) 0.3260(12) 0.2811(5) 0.138(6) Uani 1 1 d . U
H45A H 0.714778 0.254291 0.298671 0.208 Uiso 1 1 d R .
H45B H 0.711778 0.325181 0.248321 0.208 Uiso 1 1 d R .
H45C H 0.603158 0.328791 0.278431 0.208 Uiso 1 1 d R .
C46 C 0.7002(10) 0.5489(11) 0.2873(5) 0.116(6) Uani 1 1 d . U
H46A H 0.715946 0.609556 0.312520 0.174 Uiso 1 1 d R .
H46B H 0.617826 0.547996 0.275760 0.174 Uiso 1 1 d R .
H46C H 0.743566 0.566666 0.259860 0.174 Uiso 1 1 d R .

loop_
_atom_site_aniso_label
_atom_site_aniso_U_11
_atom_site_aniso_U_22
_atom_site_aniso_U_33
_atom_site_aniso_U_23
_atom_site_aniso_U_13
_atom_site_aniso_U_12
S 0.034(2) 0.052(3) 0.066(3) -0.003(2) 0.0065(19) 0.001(2)
O1 0.024(5) 0.053(5) 0.071(6) 0.000(5) -0.001(4) -0.013(5)
O2 0.033(5) 0.051(5) 0.071(7) -0.006(5) -0.001(4) 0.007(5)
N1 0.027(6) 0.055(7) 0.056(8) -0.002(5) 0.018(6) 0.000(5)
N2 0.035(6) 0.054(7) 0.051(8) 0.004(5) 0.003(6) -0.001(5)
C14 0.033(8) 0.058(9) 0.058(9) -0.006(7) 0.010(7) -0.004(7)
C15 0.055(8) 0.031(8) 0.052(9) 0.005(7) 0.005(7) 0.004(7)
C16 0.027(7) 0.052(7) 0.052(9) -0.015(7) 0.018(6) 0.000(6)
C17 0.038(7) 0.044(7) 0.066(10) -0.014(8) 0.005(7) 0.002(6)
C18 0.045(9) 0.072(10) 0.064(11) 0.008(8) 0.007(8) -0.016(6)
C19 0.057(9) 0.083(9) 0.048(10) -0.019(9) -0.007(7) -0.013(8)
C20 0.031(7) 0.075(8) 0.090(11) -0.014(10) 0.009(7) 0.011(7)
C21 0.033(8) 0.052(7) 0.095(11) -0.010(8) 0.018(8) 0.014(6)
C22 0.093(11) 0.063(8) 0.099(12) 0.005(9) -0.024(9) -0.010(7)
C23 0.062(10) 0.075(10) 0.097(10) 0.033(9) -0.009(8) -0.010(7)
C24 0.047(9) 0.042(8) 0.084(10) 0.003(7) 0.006(7) -0.008(7)
C25 0.072(11) 0.050(9) 0.104(11) -0.005(8) 0.018(10) -0.004(8)
C26 0.080(13) 0.066(10) 0.081(10) -0.007(9) 0.045(9) -0.009(8)
C27 0.090(12) 0.077(11) 0.059(10) -0.005(8) 0.003(9) -0.022(9)
C28 0.102(12) 0.056(10) 0.069(10) 0.001(7) -0.004(9) -0.007(9)
C29 0.036(9) 0.047(8) 0.062(9) -0.004(6) 0.015(7) -0.001(7)
C30 0.038(7) 0.063(8) 0.040(10) 0.010(7) 0.014(7) -0.008(7)
C31 0.046(8) 0.065(8) 0.043(9) 0.010(8) -0.009(7) -0.001(7)
C32 0.051(9) 0.068(10) 0.076(11) 0.014(8) -0.016(9) -0.009(7)
C33 0.047(9) 0.095(10) 0.080(12) 0.034(10) -0.015(9) -0.001(9)
C34 0.040(8) 0.098(10) 0.088(12) 0.034(10) 0.018(9) 0.005(8)
C35 0.049(8) 0.075(8) 0.058(10) 0.019(8) 0.020(8) 0.004(7)
C36 0.067(10) 0.079(9) 0.077(12) 0.010(8) 0.023(8) 0.032(8)
C37 0.089(11) 0.061(9) 0.086(12) 0.008(8) 0.020(8) 0.020(8)
C38 0.071(10) 0.044(10) 0.063(11) -0.007(7) 0.010(8) 0.004(7)
C39 0.094(12) 0.056(10) 0.083(13) 0.008(8) 0.012(8) 0.001(8)
C40 0.105(14) 0.054(11) 0.063(12) 0.015(8) 0.011(8) -0.002(8)
C41 0.089(11) 0.050(11) 0.060(11) 0.000(7) 0.012(8) -0.018(7)
C42 0.070(10) 0.041(9) 0.074(12) 0.004(7) 0.022(7) -0.008(7)
C43 0.058(10) 0.038(9) 0.060(11) -0.003(7) 0.007(7) -0.012(6)
O3 0.083(10) 0.243(13) 0.132(12) -0.003(10) 0.023(7) 0.054(8)
C44 0.064(14) 0.097(11) 0.134(16) -0.005(11) 0.028(9) 0.011(11)
C45 0.180(17) 0.078(11) 0.166(16) 0.003(11) 0.059(12) -0.031(12)
C46 0.067(11) 0.083(11) 0.202(16) -0.002(11) 0.034(10) -0.002(9)

loop_
_atom_type_symbol
_atom_type_description
_atom_type_scat_dispersion_real
_atom_type_scat_dispersion_imag
_atom_type_scat_source
C C 0.0181 0.0091 'International Tables Vol C Tables 4.2.6.8 and 6.1.1.4'
H H 0.0000 0.0000 'International Tables Vol C Tables 4.2.6.8 and 6.1.1.4'
N N 0.0311 0.0180 'International Tables Vol C Tables 4.2.6.8 and 6.1.1.4'
O O 0.0492 0.0322 'International Tables Vol C Tables 4.2.6.8 and 6.1.1.4'
S S 0.3331 0.5567 'International Tables Vol C Tables 4.2.6.8 and 6.1.1.4'

loop_
_geom_angle_atom_site_label_1
_geom_angle_atom_site_label_2
_geom_angle_atom_site_label_3
_geom_angle
O1 S O2 115.9(4)
O1 S C1 108.9(5)
O1 S C13 110.0(5)
O2 S C1 109.8(5)
O2 S C13 110.5(5)
C13 S C1 100.5(5)
C4 N1 C16 123.0(10)
C4 N1 C29 119.3(9)
C16 N1 C29 114.8(9)
C10 N2 C30 120.2(10)
C10 N2 C43 123.7(10)
C30 N2 C43 113.2(9)
C2 C1 S 119.1(9)
C2 C1 C6 119.7(10)
C6 C1 S 120.9(9)
C1 C2 H2 118.5
C1 C2 C3 122.9(11)
C3 C2 H2 118.5
C2 C3 H3 120.2
C2 C3 C4 119.5(11)
C4 C3 H3 120.2
N1 C4 C3 123.0(11)
N1 C4 C5 119.1(11)
C3 C4 C5 117.9(11)
C4 C5 H5 118.8
C6 C5 C4 122.3(11)
C6 C5 H5 118.8
C1 C6 C7 121.5(10)
C5 C6 C1 117.7(10)
C5 C6 C7 120.7(10)
C6 C7 C8 109.5(9)
C6 C7 C15 108.3(9)
C8 C7 C15 109.4(8)
C14 C7 C6 111.9(9)
C14 C7 C8 111.9(9)
C14 C7 C15 105.6(8)
C9 C8 C7 121.7(10)
C9 C8 C13 116.2(10)
C13 C8 C7 122.0(10)
C8 C9 H9 118.3
C10 C9 C8 123.5(11)
C10 C9 H9 118.3
N2 C10 C9 119.6(12)
N2 C10 C11 122.8(12)
C9 C10 C11 117.6(12)
C10 C11 H11 120.2
C12 C11 C10 119.6(12)
C12 C11 H11 120.2
C11 C12 H12 118.5
C13 C12 C11 122.9(11)
C13 C12 H12 118.5
C8 C13 S 119.7(9)
C12 C13 S 119.9(9)
C12 C13 C8 120.1(10)
C7 C14 H14A 109.5
C7 C14 H14B 109.5
C7 C14 H14C 109.5
H14A C14 H14B 109.5
H14A C14 H14C 109.5
H14B C14 H14C 109.5
C7 C15 H15A 109.5
C7 C15 H15B 109.5
C7 C15 H15C 109.5
H15A C15 H15B 109.5
H15A C15 H15C 109.5
H15B C15 H15C 109.5
C17 C16 N1 115.9(11)
C21 C16 N1 124.2(13)
C21 C16 C17 119.8(12)
C16 C17 H17 119.4
C18 C17 C16 121.3(12)
C18 C17 H17 119.4
C17 C18 H18 120.1
C17 C18 C19 119.9(13)
C19 C18 H18 120.1
C18 C19 H19 120.9
C20 C19 C18 118.2(13)
C20 C19 H19 120.9
C19 C20 H20 118.6
C19 C20 C21 122.8(13)
C21 C20 H20 118.6
C16 C21 C20 117.5(13)
C16 C21 C22 123.7(13)
C20 C21 C22 118.3(13)
C21 C22 H22A 106.6
C21 C22 H22B 106.6
H22A C22 H22B 106.5
C23 C22 C21 123.0(12)
C23 C22 H22A 106.6
C23 C22 H22B 106.6
C22 C23 H23A 109.0
C22 C23 H23B 109.0
C22 C23 C24 112.8(11)
H23A C23 H23B 107.8
C24 C23 H23A 109.0
C24 C23 H23B 109.0
C25 C24 C23 122.6(14)
C25 C24 C29 117.2(15)
C29 C24 C23 120.2(14)
C24 C25 H25 120.5
C26 C25 C24 119.0(16)
C26 C25 H25 120.5
C25 C26 H26 117.9
C25 C26 C27 124.2(16)
C27 C26 H26 117.9
C26 C27 H27 121.5
C26 C27 C28 117.1(15)
C28 C27 H27 121.5
C27 C28 H28 121.0
C29 C28 C27 118.0(15)
C29 C28 H28 121.0
C24 C29 N1 116.5(13)
C28 C29 N1 119.1(13)
C28 C29 C24 124.4(15)
C31 C30 N2 118.2(12)
C35 C30 N2 121.4(13)
C35 C30 C31 120.1(13)
C30 C31 H31 120.6
C32 C31 C30 118.8(13)
C32 C31 H31 120.6
C31 C32 H32 119.6
C33 C32 C31 120.8(14)
C33 C32 H32 119.6
C32 C33 H33 120.3
C32 C33 C34 119.4(14)
C34 C33 H33 120.3
C33 C34 H34 119.4
C35 C34 C33 121.2(14)
C35 C34 H34 119.4
C30 C35 C34 119.6(14)
C30 C35 C36 117.1(13)
C34 C35 C36 123.2(14)
C35 C36 H36A 109.1
C35 C36 H36B 109.1
H36A C36 H36B 107.8
C37 C36 C35 112.6(11)
C37 C36 H36A 109.1
C37 C36 H36B 109.1
C36 C37 H37A 107.4
C36 C37 H37B 107.4
H37A C37 H37B 106.9
C38 C37 C36 119.7(11)
C38 C37 H37A 107.4
C38 C37 H37B 107.4
C39 C38 C37 115.4(13)
C43 C38 C37 126.2(14)
C43 C38 C39 118.0(14)
C38 C39 H39 119.5
C40 C39 C38 121.0(15)
C40 C39 H39 119.5
C39 C40 H40 120.1
C39 C40 C41 119.8(15)
C41 C40 H40 120.1
C40 C41 H41 119.6
C42 C41 C40 120.8(14)
C42 C41 H41 119.6
C41 C42 H42 121.0
C41 C42 C43 118.1(13)
C43 C42 H42 121.0
C38 C43 N2 123.0(13)
C38 C43 C42 121.8(14)
C42 C43 N2 115.2(12)
O3 C44 C45 122(2)
O3 C44 C46 120(2)
C45 C44 C46 117.1(16)
C44 C45 H45A 109.5
C44 C45 H45B 109.5
C44 C45 H45C 109.5
H45A C45 H45B 109.5
H45A C45 H45C 109.5
H45B C45 H45C 109.5
C44 C46 H46A 109.5
C44 C46 H46B 109.5
C44 C46 H46C 109.5
H46A C46 H46B 109.5
H46A C46 H46C 109.5
H46B C46 H46C 109.5

loop_
_geom_bond_atom_site_label_1
_geom_bond_atom_site_label_2
_geom_bond_distance
S O1 1.451(6)
S O2 1.464(7)
S C1 1.747(10)
S C13 1.740(10)
N1 C4 1.387(11)
N1 C16 1.420(12)
N1 C29 1.472(13)
N2 C10 1.359(12)
N2 C30 1.443(13)
N2 C43 1.472(13)
C1 C2 1.358(11)
C1 C6 1.403(11)
C2 H2 0.9500
C2 C3 1.371(12)
C3 H3 0.9500
C3 C4 1.389(11)
C4 C5 1.407(11)
C5 H5 0.9500
C5 C6 1.391(12)
C6 C7 1.542(12)
C7 C8 1.547(12)
C7 C14 1.539(12)
C7 C15 1.584(12)
C8 C9 1.410(12)
C8 C13 1.422(12)
C9 H9 0.9500
C9 C10 1.383(12)
C10 C11 1.414(12)
C11 H11 0.9500
C11 C12 1.367(12)
C12 H12 0.9500
C12 C13 1.359(11)
C14 H14A 0.9801
C14 H14B 0.9799
C14 H14C 0.9800
C15 H15A 0.9799
C15 H15B 0.9800
C15 H15C 0.9800
C16 C17 1.403(13)
C16 C21 1.374(15)
C17 H17 0.9500
C17 C18 1.355(13)
C18 H18 0.9500
C18 C19 1.384(14)
C19 H19 0.9500
C19 C20 1.381(14)
C20 H20 0.9500
C20 C21 1.384(14)
C21 C22 1.497(14)
C22 H22A 0.9900
C22 H22B 0.9900
C22 C23 1.433(13)
C23 H23A 0.9900
C23 H23B 0.9900
C23 C24 1.532(15)
C24 C25 1.382(15)
C24 C29 1.382(15)
C25 H25 0.9500
C25 C26 1.360(15)
C26 H26 0.9500
C26 C27 1.384(15)
C27 H27 0.9500
C27 C28 1.403(14)
C28 H28 0.9500
C28 C29 1.371(14)
C30 C31 1.426(14)
C30 C35 1.348(14)
C31 H31 0.9500
C31 C32 1.373(13)
C32 H32 0.9500
C32 C33 1.354(15)
C33 H33 0.9500
C33 C34 1.392(15)
C34 H34 0.9500
C34 C35 1.369(14)
C35 C36 1.527(14)
C36 H36A 0.9900
C36 H36B 0.9900
C36 C37 1.523(14)
C37 H37A 0.9900
C37 H37B 0.9900
C37 C38 1.517(14)
C38 C39 1.412(15)
C38 C43 1.363(15)
C39 H39 0.9500
C39 C40 1.356(14)
C40 H40 0.9500
C40 C41 1.386(14)
C41 H41 0.9500
C41 C42 1.380(13)
C42 H42 0.9500
C42 C43 1.405(14)
O3 C44 1.233(16)
C44 C45 1.477(19)
C44 C46 1.487(19)
C45 H45A 0.9800
C45 H45B 0.9799
C45 H45C 0.9800
C46 H46A 0.9800
C46 H46B 0.9801
C46 H46C 0.9799
